data_4333156
loop_
_publ_author_name
'He, Ze'
'Wong, Wai-Yeung'
'Yu, Xiaoming'
'Kwok, Hoi-Sing'
'Lin, Zhenyang'

_publ_section_title
;
 Phosphorescent Platinum(II) Complexes Derived from Multifunctional
 Chromophores:&#x00A0; Synthesis, Structures, Photophysics, and
 Electroluminescence
;
_journal_issue 26
_journal_name_full 'Inorganic Chemistry'
_journal_page_first 10922
_journal_page_last 10937
_journal_paper_doi 10.1021/ic061566c
_journal_volume 45
_journal_year 2006
_chemical_formula_sum 'C37 H28 Cl2 F2 N4 O3 Pt'
_chemical_formula_weight 880.62
_chemical_name_systematic
; 
 ? 
;
_space_group_IT_number 2
_symmetry_cell_setting triclinic
_symmetry_space_group_name_Hall '-P 1'
_symmetry_space_group_name_H-M 'P -1'
_atom_sites_solution_hydrogens geom
_atom_sites_solution_primary direct
_atom_sites_solution_secondary difmap
_audit_creation_method SHELXL-97
_cell_angle_alpha 68.0830(10)
_cell_angle_beta 87.4360(10)
_cell_angle_gamma 81.3220(10)
_cell_formula_units_Z 4
_cell_length_a 12.5305(7)
_cell_length_b 16.5828(9)
_cell_length_c 18.2259(10)
_cell_measurement_temperature 293(2)
_cell_volume 3473.0(3)
_computing_data_reduction SAINT
_computing_structure_refinement 'SHELXL-97 (Sheldrick, 1997)'
_computing_structure_solution 'SHELXS-97 (Sheldrick, 1990)'
_diffrn_ambient_temperature 293(2)
_diffrn_measured_fraction_theta_full 0.984
_diffrn_measured_fraction_theta_max 0.984
_diffrn_measurement_device_type 'Smart CCD'
_diffrn_radiation_monochromator graphite
_diffrn_radiation_source 'fine-focus sealed tube'
_diffrn_radiation_type MoK\a
_diffrn_radiation_wavelength 0.71073
_diffrn_reflns_av_R_equivalents 0.0414
_diffrn_reflns_av_sigmaI/netI 0.1049
_diffrn_reflns_limit_h_max 14
_diffrn_reflns_limit_h_min -14
_diffrn_reflns_limit_k_max 19
_diffrn_reflns_limit_k_min -19
_diffrn_reflns_limit_l_max 21
_diffrn_reflns_limit_l_min -17
_diffrn_reflns_number 17447
_diffrn_reflns_theta_full 25.00
_diffrn_reflns_theta_max 25.00
_diffrn_reflns_theta_min 1.43
_exptl_absorpt_coefficient_mu 4.247
_exptl_absorpt_correction_T_max 1.0000
_exptl_absorpt_correction_T_min 0.6108
_exptl_absorpt_correction_type SADABS
_exptl_crystal_colour yellow
_exptl_crystal_density_diffrn 1.684
_exptl_crystal_density_method 'not measured'
_exptl_crystal_description plate
_exptl_crystal_F_000 1728
_exptl_crystal_size_max 0.30
_exptl_crystal_size_mid 0.26
_exptl_crystal_size_min 0.12
_refine_diff_density_max 0.915
_refine_diff_density_min -0.969
_refine_diff_density_rms 0.128
_refine_ls_extinction_method none
_refine_ls_goodness_of_fit_ref 0.953
_refine_ls_hydrogen_treatment mixed
_refine_ls_matrix_type full
_refine_ls_number_parameters 883
_refine_ls_number_reflns 12046
_refine_ls_number_restraints 4
_refine_ls_restrained_S_all 0.953
_refine_ls_R_factor_all 0.1018
_refine_ls_R_factor_gt 0.0469
_refine_ls_shift/su_max 0.005
_refine_ls_shift/su_mean 0.000
_refine_ls_structure_factor_coef Fsqd
_refine_ls_weighting_details 'calc w=1/[\s^2^(Fo^2^)+(0.0416P)^2^+0.0000P] where P=(Fo^2^+2Fc^2^)/3'
_refine_ls_weighting_scheme calc
_refine_ls_wR_factor_gt 0.0930
_refine_ls_wR_factor_ref 0.1131
_reflns_number_gt 7292
_reflns_number_total 12046
_reflns_threshold_expression >2sigma(I)
_cod_data_source_file ic061566csup2.cif
_cod_data_source_block wy1410wm
_cod_depositor_comments
;
The following automatic conversions were performed:

'_symmetry_cell_setting' value 'Triclinic' changed to 'triclinic'
according to /home/saulius/struct/CIF-dictionaries/cif_core.dic
dictionary named 'cif_core.dic' version 2.4.2 from 2011-04-26.

Automatic conversion script
Id: cif_fix_values 1891 2012-01-12 08:04:46Z andrius 
;
_cod_original_sg_symbol_H-M P-1
_cod_database_code 4333156

loop_
_symmetry_equiv_pos_as_xyz
'x, y, z'
'-x, -y, -z'

loop_
_atom_site_label
_atom_site_type_symbol
_atom_site_fract_x
_atom_site_fract_y
_atom_site_fract_z
_atom_site_U_iso_or_equiv
_atom_site_adp_type
_atom_site_occupancy
_atom_site_symmetry_multiplicity
_atom_site_calc_flag
_atom_site_refinement_flags
C1 C -0.1144(8) 0.8908(6) 1.1237(5) 0.053(3) Uani 1 1 d .
C2 C -0.1564(9) 0.9793(7) 1.1057(6) 0.063(3) Uani 1 1 d .
H2A H -0.1117 1.0223 1.0855 0.076 Uiso 1 1 calc R
C3 C -0.2616(10) 1.0021(7) 1.1177(7) 0.072(3) Uani 1 1 d .
H3A H -0.2890 1.0610 1.1058 0.087 Uiso 1 1 calc R
C4 C -0.3280(9) 0.9400(9) 1.1469(7) 0.076(3) Uani 1 1 d .
C5 C -0.2888(10) 0.8531(9) 1.1683(7) 0.081(4) Uani 1 1 d .
H5A H -0.3340 0.8110 1.1913 0.097 Uiso 1 1 calc R
C6 C -0.1823(10) 0.8278(7) 1.1558(6) 0.066(3) Uani 1 1 d .
H6A H -0.1557 0.7687 1.1689 0.080 Uiso 1 1 calc R
C7 C 0.0749(9) 0.8805(6) 1.1559(6) 0.059(3) Uani 1 1 d .
C8 C 0.1663(9) 0.9163(7) 1.1245(7) 0.072(3) Uani 1 1 d .
H8A H 0.1793 0.9308 1.0708 0.086 Uiso 1 1 calc R
C9 C 0.2413(11) 0.9316(8) 1.1721(10) 0.098(5) Uani 1 1 d .
H9A H 0.3044 0.9538 1.1509 0.117 Uiso 1 1 calc R
C10 C 0.2181(13) 0.9128(9) 1.2494(10) 0.099(5) Uani 1 1 d .
C11 C 0.1284(12) 0.8739(9) 1.2839(8) 0.099(5) Uani 1 1 d .
H11A H 0.1173 0.8571 1.3380 0.118 Uiso 1 1 calc R
C12 C 0.0572(9) 0.8609(7) 1.2366(6) 0.074(3) Uani 1 1 d .
H12A H -0.0054 0.8382 1.2587 0.089 Uiso 1 1 calc R
C13 C 0.0250(8) 0.8435(6) 1.0443(5) 0.046(2) Uani 1 1 d .
C14 C -0.0514(7) 0.8647(5) 0.9834(5) 0.046(2) Uani 1 1 d .
H14A H -0.1204 0.8922 0.9878 0.055 Uiso 1 1 calc R
C15 C -0.0241(7) 0.8448(5) 0.9168(5) 0.048(2) Uani 1 1 d .
H15A H -0.0746 0.8613 0.8761 0.057 Uiso 1 1 calc R
C16 C 0.0777(7) 0.8005(5) 0.9098(5) 0.044(2) Uani 1 1 d .
C17 C 0.1515(7) 0.7763(6) 0.9737(5) 0.050(2) Uani 1 1 d .
H17A H 0.2194 0.7457 0.9714 0.059 Uiso 1 1 calc R
C18 C 0.1244(7) 0.7971(6) 1.0388(5) 0.045(2) Uani 1 1 d .
H18A H 0.1740 0.7796 1.0802 0.054 Uiso 1 1 calc R
C19 C 0.1099(8) 0.7782(6) 0.8417(6) 0.048(2) Uani 1 1 d .
C20 C 0.0963(7) 0.7543(6) 0.7352(5) 0.044(2) Uani 1 1 d .
C21 C 0.0470(7) 0.7477(6) 0.6679(5) 0.047(2) Uani 1 1 d .
C22 C -0.0551(7) 0.7907(6) 0.6393(6) 0.049(2) Uani 1 1 d .
H22A H -0.0935 0.8272 0.6626 0.059 Uiso 1 1 calc R
C23 C -0.0997(7) 0.7799(6) 0.5771(5) 0.048(2) Uani 1 1 d .
H23A H -0.1686 0.8085 0.5587 0.057 Uiso 1 1 calc R
C24 C -0.0422(7) 0.7259(5) 0.5407(5) 0.043(2) Uani 1 1 d .
C25 C 0.0624(7) 0.6812(5) 0.5695(5) 0.038(2) Uani 1 1 d .
C26 C 0.1043(7) 0.6942(5) 0.6320(5) 0.044(2) Uani 1 1 d .
H26A H 0.1732 0.6663 0.6508 0.052 Uiso 1 1 calc R
C27 C -0.0809(7) 0.7055(5) 0.4772(5) 0.041(2) Uani 1 1 d .
C28 C -0.1812(7) 0.7414(6) 0.4367(6) 0.053(3) Uani 1 1 d .
H28A H -0.2284 0.7828 0.4498 0.064 Uiso 1 1 calc R
C29 C -0.2084(8) 0.7144(7) 0.3776(6) 0.064(3) Uani 1 1 d .
H29A H -0.2735 0.7385 0.3500 0.077 Uiso 1 1 calc R
C30 C -0.1405(8) 0.6531(6) 0.3600(6) 0.061(3) Uani 1 1 d .
H30A H -0.1590 0.6338 0.3211 0.074 Uiso 1 1 calc R
C31 C -0.0429(8) 0.6193(6) 0.4003(5) 0.052(2) Uani 1 1 d .
H31A H 0.0042 0.5776 0.3876 0.062 Uiso 1 1 calc R
C32 C 0.4292(8) 0.4878(7) 0.6336(6) 0.070(3) Uani 1 1 d .
H32A H 0.4112 0.5215 0.6665 0.105 Uiso 1 1 calc R
H32B H 0.4947 0.5030 0.6060 0.105 Uiso 1 1 calc R
H32C H 0.4391 0.4263 0.6659 0.105 Uiso 1 1 calc R
C33 C 0.3409(8) 0.5071(6) 0.5758(6) 0.054(3) Uani 1 1 d .
C34 C 0.3479(9) 0.4660(6) 0.5214(6) 0.064(3) Uani 1 1 d .
H34A H 0.4114 0.4282 0.5233 0.076 Uiso 1 1 calc R
C35 C 0.2722(9) 0.4741(6) 0.4646(6) 0.058(3) Uani 1 1 d .
C36 C 0.2982(9) 0.4234(7) 0.4108(6) 0.076(3) Uani 1 1 d .
H36A H 0.2384 0.4351 0.3754 0.115 Uiso 1 1 calc R
H36B H 0.3117 0.3617 0.4420 0.115 Uiso 1 1 calc R
H36C H 0.3613 0.4412 0.3808 0.115 Uiso 1 1 calc R
C37 C 0.1605(8) 0.4433(6) 0.1615(6) 0.051(2) Uani 1 1 d .
C38 C 0.1178(9) 0.4133(7) 0.1103(7) 0.077(3) Uani 1 1 d .
H38A H 0.0659 0.4500 0.0731 0.092 Uiso 1 1 calc R
C39 C 0.1517(11) 0.3281(8) 0.1138(8) 0.088(4) Uani 1 1 d .
H39A H 0.1221 0.3078 0.0792 0.105 Uiso 1 1 calc R
C40 C 0.2274(10) 0.2749(8) 0.1674(10) 0.092(4) Uani 1 1 d .
C41 C 0.2704(10) 0.3020(8) 0.2179(8) 0.101(5) Uani 1 1 d .
H41A H 0.3233 0.2651 0.2541 0.122 Uiso 1 1 calc R
C42 C 0.2347(9) 0.3877(7) 0.2156(7) 0.074(3) Uani 1 1 d .
H42A H 0.2626 0.4064 0.2520 0.089 Uiso 1 1 calc R
C43 C 0.0059(8) 0.5513(6) 0.1614(6) 0.049(2) Uani 1 1 d .
C44 C -0.0552(10) 0.5028(7) 0.2218(7) 0.076(3) Uani 1 1 d .
H44A H -0.0211 0.4553 0.2636 0.091 Uiso 1 1 calc R
C45 C -0.1662(9) 0.5234(8) 0.2216(7) 0.077(3) Uani 1 1 d .
H45A H -0.2078 0.4889 0.2611 0.093 Uiso 1 1 calc R
C46 C -0.2122(9) 0.5959(7) 0.1614(8) 0.072(3) Uani 1 1 d .
C47 C -0.1554(9) 0.6463(7) 0.1014(7) 0.067(3) Uani 1 1 d .
H47A H -0.1900 0.6956 0.0613 0.081 Uiso 1 1 calc R
C48 C -0.0444(8) 0.6227(6) 0.1010(6) 0.060(3) Uani 1 1 d .
H48A H -0.0040 0.6554 0.0596 0.072 Uiso 1 1 calc R
C49 C 0.1871(8) 0.5747(6) 0.1870(6) 0.050(2) Uani 1 1 d .
C50 C 0.2916(8) 0.5791(6) 0.1619(6) 0.060(3) Uani 1 1 d .
H50A H 0.3182 0.5531 0.1263 0.072 Uiso 1 1 calc R
C51 C 0.3582(8) 0.6222(6) 0.1891(6) 0.055(3) Uani 1 1 d .
H51A H 0.4290 0.6250 0.1717 0.067 Uiso 1 1 calc R
C52 C 0.3184(7) 0.6613(5) 0.2427(5) 0.045(2) Uani 1 1 d .
C53 C 0.2124(7) 0.6589(6) 0.2650(6) 0.051(2) Uani 1 1 d .
H53A H 0.1848 0.6870 0.2989 0.062 Uiso 1 1 calc R
C54 C 0.1466(7) 0.6167(6) 0.2391(5) 0.052(2) Uani 1 1 d .
H54A H 0.0753 0.6156 0.2556 0.063 Uiso 1 1 calc R
C55 C 0.3901(7) 0.7049(6) 0.2719(6) 0.046(2) Uani 1 1 d .
C56 C 0.4519(7) 0.7542(6) 0.3528(6) 0.048(2) Uani 1 1 d .
C57 C 0.4531(7) 0.7750(5) 0.4236(6) 0.044(2) Uani 1 1 d .
C58 C 0.5264(7) 0.8314(5) 0.4266(6) 0.046(2) Uani 1 1 d .
H58A H 0.5687 0.8555 0.3829 0.055 Uiso 1 1 calc R
C59 C 0.5360(7) 0.8510(5) 0.4931(5) 0.044(2) Uani 1 1 d .
C60 C 0.4677(7) 0.8167(6) 0.5564(5) 0.046(2) Uani 1 1 d .
C61 C 0.3928(8) 0.7628(6) 0.5529(6) 0.055(3) Uani 1 1 d .
H61A H 0.3481 0.7407 0.5957 0.067 Uiso 1 1 calc R
C62 C 0.3853(8) 0.7427(6) 0.4870(6) 0.055(3) Uani 1 1 d .
H62A H 0.3352 0.7077 0.4848 0.066 Uiso 1 1 calc R
C63 C 0.4768(7) 0.8423(6) 0.6238(6) 0.051(2) Uani 1 1 d .
C64 C 0.4211(8) 0.8207(7) 0.6931(6) 0.067(3) Uani 1 1 d .
H64A H 0.3688 0.7840 0.7010 0.080 Uiso 1 1 calc R
C65 C 0.4390(9) 0.8507(8) 0.7510(7) 0.083(4) Uani 1 1 d .
H65A H 0.4017 0.8336 0.7984 0.099 Uiso 1 1 calc R
C66 C 0.5136(9) 0.9068(8) 0.7371(7) 0.070(3) Uani 1 1 d .
H66A H 0.5264 0.9295 0.7749 0.084 Uiso 1 1 calc R
C67 C 0.5695(8) 0.9297(6) 0.6680(6) 0.055(3) Uani 1 1 d .
H67A H 0.6195 0.9683 0.6592 0.067 Uiso 1 1 calc R
C68 C 0.8236(9) 0.9969(7) 0.3018(6) 0.076(3) Uani 1 1 d .
H68A H 0.7829 0.9653 0.2811 0.114 Uiso 1 1 calc R
H68B H 0.8983 0.9717 0.3064 0.114 Uiso 1 1 calc R
H68C H 0.8162 1.0574 0.2668 0.114 Uiso 1 1 calc R
C69 C 0.7819(8) 0.9911(6) 0.3816(6) 0.050(2) Uani 1 1 d .
C70 C 0.8302(7) 1.0326(6) 0.4227(6) 0.050(2) Uani 1 1 d .
H70A H 0.8861 1.0629 0.3970 0.061 Uiso 1 1 calc R
C71 C 0.8052(8) 1.0342(6) 0.4966(6) 0.054(3) Uani 1 1 d .
C72 C 0.8690(9) 1.0814(7) 0.5309(7) 0.080(4) Uani 1 1 d .
H72A H 0.8418 1.0766 0.5822 0.120 Uiso 1 1 calc R
H72B H 0.8625 1.1422 0.4968 0.120 Uiso 1 1 calc R
H72C H 0.9435 1.0556 0.5356 0.120 Uiso 1 1 calc R
C73 C 0.5823(19) 0.4052(13) 0.0864(13) 0.45(4) Uani 1 1 d D
H73A H 0.5212 0.4151 0.0518 0.540 Uiso 1 1 calc R
H73B H 0.6171 0.3449 0.1011 0.540 Uiso 1 1 calc R
C74 C 0.5083(16) 0.8354(18) 0.0352(10) 0.31(2) Uani 1 1 d D
H74A H 0.5303 0.8022 0.0898 0.374 Uiso 1 1 calc R
H74B H 0.4580 0.8870 0.0323 0.374 Uiso 1 1 calc R
Cl1 Cl 0.5429(8) 0.4296(7) 0.1699(9) 0.414(8) Uani 1 1 d D
Cl2 Cl 0.6768(10) 0.4820(8) 0.0401(6) 0.394(8) Uani 1 1 d D
Cl3 Cl 0.4533(7) 0.7725(6) -0.0043(5) 0.350(6) Uani 1 1 d D
Cl4 Cl 0.6185(7) 0.8635(6) -0.0242(4) 0.292(4) Uani 1 1 d D
F1 F -0.4340(5) 0.9609(5) 1.1584(5) 0.118(3) Uani 1 1 d .
F2 F 0.2879(6) 0.9261(5) 1.2961(5) 0.139(3) Uani 1 1 d .
F3 F 0.2547(6) 0.1917(5) 0.1699(6) 0.147(4) Uani 1 1 d .
F4 F -0.3208(6) 0.6190(5) 0.1619(5) 0.111(2) Uani 1 1 d .
N1 N -0.0034(6) 0.8670(5) 1.1095(4) 0.053(2) Uani 1 1 d .
N2 N 0.2048(7) 0.7456(6) 0.8284(5) 0.065(2) Uani 1 1 d .
N3 N 0.1956(7) 0.7292(6) 0.7588(5) 0.064(2) Uani 1 1 d .
N4 N -0.0145(6) 0.6453(4) 0.4578(4) 0.0444(18) Uani 1 1 d .
N5 N 0.1224(6) 0.5286(5) 0.1606(5) 0.057(2) Uani 1 1 d .
N6 N 0.4795(6) 0.7328(5) 0.2429(5) 0.060(2) Uani 1 1 d .
N7 N 0.5198(7) 0.7641(5) 0.2961(5) 0.059(2) Uani 1 1 d .
N8 N 0.5535(6) 0.8973(4) 0.6126(4) 0.0485(19) Uani 1 1 d .
O1 O 0.0372(5) 0.7875(4) 0.7853(3) 0.0464(15) Uani 1 1 d .
O2 O 0.2600(5) 0.5608(4) 0.5835(3) 0.0512(16) Uani 1 1 d .
O3 O 0.1799(5) 0.5205(4) 0.4540(4) 0.0559(17) Uani 1 1 d .
O4 O 0.3667(5) 0.7161(4) 0.3410(4) 0.0507(16) Uani 1 1 d .
O5 O 0.7023(5) 0.9486(4) 0.4041(4) 0.0539(17) Uani 1 1 d .
O6 O 0.7307(5) 0.9980(4) 0.5408(4) 0.0541(17) Uani 1 1 d .
Pt1 Pt 0.12548(3) 0.60043(2) 0.51671(2) 0.04256(12) Uani 1 1 d .
Pt2 Pt 0.63134(3) 0.92597(2) 0.51007(2) 0.04232(12) Uani 1 1 d .

loop_
_atom_site_aniso_label
_atom_site_aniso_U_11
_atom_site_aniso_U_22
_atom_site_aniso_U_33
_atom_site_aniso_U_23
_atom_site_aniso_U_13
_atom_site_aniso_U_12
C1 0.058(7) 0.064(6) 0.033(6) -0.017(5) -0.007(5) 0.000(6)
C2 0.082(8) 0.064(7) 0.058(7) -0.036(6) 0.007(6) -0.018(6)
C3 0.082(9) 0.065(7) 0.075(9) -0.035(7) 0.010(7) -0.005(7)
C4 0.054(8) 0.101(10) 0.071(9) -0.038(8) 0.003(6) 0.007(7)
C5 0.073(9) 0.103(10) 0.068(9) -0.026(8) 0.026(7) -0.040(8)
C6 0.094(9) 0.055(6) 0.058(7) -0.027(6) 0.021(6) -0.023(6)
C7 0.069(7) 0.057(6) 0.062(8) -0.039(6) -0.019(6) 0.006(6)
C8 0.069(8) 0.070(7) 0.082(9) -0.036(7) -0.034(7) 0.001(6)
C9 0.083(10) 0.078(8) 0.156(15) -0.070(10) -0.040(10) -0.001(7)
C10 0.101(12) 0.101(10) 0.130(14) -0.090(11) -0.061(11) 0.026(9)
C11 0.110(11) 0.130(12) 0.078(10) -0.075(10) -0.038(9) 0.021(10)
C12 0.079(8) 0.103(9) 0.056(8) -0.054(7) -0.005(6) 0.000(7)
C13 0.060(6) 0.051(5) 0.034(6) -0.021(5) 0.004(5) -0.015(5)
C14 0.047(6) 0.045(5) 0.046(6) -0.020(5) 0.003(5) -0.002(4)
C15 0.047(6) 0.046(5) 0.053(6) -0.022(5) -0.012(5) -0.003(5)
C16 0.049(6) 0.039(5) 0.048(6) -0.019(5) -0.001(5) -0.014(4)
C17 0.046(6) 0.052(5) 0.054(7) -0.024(5) 0.004(5) -0.006(5)
C18 0.041(5) 0.052(5) 0.043(6) -0.018(5) -0.003(4) -0.006(4)
C19 0.048(6) 0.055(6) 0.053(6) -0.032(5) 0.000(5) -0.010(5)
C20 0.033(5) 0.057(6) 0.052(6) -0.031(5) 0.003(4) -0.006(4)
C21 0.041(6) 0.052(5) 0.054(6) -0.024(5) 0.000(5) -0.012(5)
C22 0.044(6) 0.051(5) 0.061(7) -0.033(5) 0.001(5) 0.000(5)
C23 0.038(5) 0.053(5) 0.055(7) -0.026(5) 0.002(5) 0.000(5)
C24 0.041(5) 0.040(5) 0.048(6) -0.015(5) 0.003(4) -0.006(4)
C25 0.040(5) 0.047(5) 0.035(5) -0.025(4) 0.000(4) -0.009(4)
C26 0.031(5) 0.055(5) 0.051(6) -0.024(5) 0.006(4) -0.016(4)
C27 0.043(6) 0.043(5) 0.045(6) -0.025(5) 0.013(4) -0.010(4)
C28 0.036(6) 0.062(6) 0.071(8) -0.036(6) -0.006(5) -0.003(5)
C29 0.052(7) 0.072(7) 0.070(8) -0.029(6) -0.012(6) -0.010(6)
C30 0.062(7) 0.072(7) 0.055(7) -0.027(6) -0.014(6) -0.008(6)
C31 0.056(6) 0.060(6) 0.050(6) -0.033(5) 0.009(5) -0.009(5)
C32 0.057(7) 0.088(8) 0.062(8) -0.029(7) -0.007(6) 0.008(6)
C33 0.052(6) 0.052(6) 0.049(7) -0.013(5) -0.002(5) 0.002(5)
C34 0.065(7) 0.063(7) 0.049(7) -0.015(6) 0.002(6) 0.014(6)
C35 0.075(8) 0.060(6) 0.040(6) -0.020(5) 0.011(6) -0.010(6)
C36 0.086(9) 0.093(8) 0.061(8) -0.045(7) 0.003(6) -0.003(7)
C37 0.047(6) 0.065(6) 0.048(6) -0.026(5) 0.007(5) -0.015(5)
C38 0.081(8) 0.088(8) 0.080(9) -0.050(7) -0.014(7) -0.019(7)
C39 0.095(10) 0.097(9) 0.105(11) -0.071(9) -0.005(8) -0.027(8)
C40 0.069(9) 0.073(8) 0.152(14) -0.067(9) -0.006(9) 0.004(7)
C41 0.094(10) 0.089(9) 0.139(13) -0.063(9) -0.042(9) -0.002(8)
C42 0.080(8) 0.072(7) 0.086(9) -0.046(7) -0.016(7) -0.006(7)
C43 0.052(6) 0.050(6) 0.053(7) -0.025(5) -0.002(5) -0.014(5)
C44 0.080(9) 0.067(7) 0.068(8) -0.013(7) -0.001(7) -0.007(7)
C45 0.064(8) 0.078(8) 0.094(10) -0.033(8) 0.037(7) -0.031(7)
C46 0.054(8) 0.059(7) 0.102(10) -0.028(7) -0.002(7) -0.011(6)
C47 0.069(8) 0.059(7) 0.065(8) -0.012(6) -0.002(6) -0.008(6)
C48 0.058(7) 0.064(6) 0.049(7) -0.009(6) 0.001(5) -0.019(6)
C49 0.057(6) 0.044(5) 0.057(7) -0.025(5) -0.013(5) -0.013(5)
C50 0.044(6) 0.074(7) 0.071(8) -0.041(6) 0.009(5) -0.008(5)
C51 0.043(6) 0.069(6) 0.071(7) -0.043(6) 0.007(5) -0.019(5)
C52 0.046(6) 0.040(5) 0.047(6) -0.015(5) -0.006(5) -0.006(4)
C53 0.044(6) 0.058(6) 0.060(7) -0.033(5) -0.006(5) -0.002(5)
C54 0.047(6) 0.058(6) 0.057(7) -0.023(5) 0.013(5) -0.022(5)
C55 0.047(6) 0.047(5) 0.050(6) -0.022(5) -0.001(5) -0.009(5)
C56 0.043(6) 0.045(5) 0.061(7) -0.023(5) -0.003(5) -0.010(5)
C57 0.040(5) 0.041(5) 0.054(6) -0.021(5) -0.002(5) -0.006(4)
C58 0.035(5) 0.048(5) 0.057(7) -0.020(5) 0.001(5) -0.010(4)
C59 0.040(5) 0.045(5) 0.042(6) -0.014(5) -0.003(4) 0.003(4)
C60 0.047(6) 0.049(5) 0.047(6) -0.023(5) -0.003(5) -0.003(5)
C61 0.049(6) 0.061(6) 0.058(7) -0.019(6) 0.008(5) -0.023(5)
C62 0.057(7) 0.063(6) 0.051(7) -0.022(6) 0.001(5) -0.027(5)
C63 0.039(6) 0.052(6) 0.062(7) -0.023(5) 0.007(5) -0.001(5)
C64 0.052(7) 0.086(8) 0.063(8) -0.026(7) 0.010(6) -0.019(6)
C65 0.065(8) 0.122(10) 0.063(9) -0.037(8) 0.013(6) -0.016(8)
C66 0.066(8) 0.098(9) 0.058(8) -0.043(7) 0.013(6) -0.013(7)
C67 0.053(6) 0.064(6) 0.058(7) -0.033(6) -0.006(5) -0.006(5)
C68 0.088(9) 0.097(8) 0.055(8) -0.036(7) 0.019(6) -0.036(7)
C69 0.060(7) 0.052(6) 0.047(6) -0.025(5) 0.000(5) -0.015(5)
C70 0.048(6) 0.054(6) 0.049(7) -0.015(5) 0.013(5) -0.019(5)
C71 0.067(7) 0.044(6) 0.058(7) -0.021(5) -0.011(6) -0.018(5)
C72 0.093(9) 0.085(8) 0.081(9) -0.040(7) 0.001(7) -0.042(7)
C73 0.43(5) 0.23(3) 0.38(5) 0.10(3) 0.20(4) 0.25(3)
C74 0.25(3) 0.67(6) 0.083(14) -0.13(2) 0.049(15) -0.33(4)
Cl1 0.232(10) 0.275(10) 0.65(2) -0.122(13) 0.057(12) 0.065(8)
Cl2 0.56(2) 0.423(15) 0.260(11) -0.130(11) -0.002(11) -0.235(16)
Cl3 0.304(10) 0.373(11) 0.249(9) 0.093(8) -0.118(7) -0.187(9)
Cl4 0.271(9) 0.388(11) 0.159(6) -0.020(7) -0.029(6) -0.080(8)
F1 0.060(5) 0.162(7) 0.139(7) -0.074(6) 0.022(4) 0.006(5)
F2 0.118(7) 0.166(7) 0.176(8) -0.121(7) -0.081(6) 0.025(5)
F3 0.111(6) 0.103(5) 0.274(11) -0.132(7) -0.040(7) 0.020(5)
F4 0.065(5) 0.115(5) 0.138(7) -0.035(5) 0.023(4) -0.003(4)
N1 0.053(5) 0.071(5) 0.044(5) -0.031(4) -0.009(4) -0.009(4)
N2 0.049(6) 0.100(7) 0.063(6) -0.050(6) -0.002(4) -0.011(5)
N3 0.052(6) 0.094(6) 0.055(6) -0.040(5) 0.007(4) -0.007(5)
N4 0.050(5) 0.043(4) 0.043(5) -0.018(4) 0.005(4) -0.015(4)
N5 0.050(5) 0.057(5) 0.073(6) -0.032(5) -0.007(4) -0.013(4)
N6 0.052(5) 0.082(6) 0.064(6) -0.040(5) 0.011(4) -0.030(5)
N7 0.056(5) 0.070(5) 0.063(6) -0.031(5) -0.001(5) -0.025(5)
N8 0.041(5) 0.049(4) 0.058(5) -0.023(4) -0.004(4) -0.004(4)
O1 0.045(4) 0.058(4) 0.044(4) -0.028(3) -0.002(3) -0.005(3)
O2 0.048(4) 0.057(4) 0.050(4) -0.025(3) -0.003(3) 0.002(3)
O3 0.054(4) 0.071(4) 0.047(4) -0.034(4) -0.004(3) 0.010(4)
O4 0.046(4) 0.058(4) 0.054(4) -0.024(4) -0.005(3) -0.015(3)
O5 0.058(4) 0.067(4) 0.053(4) -0.035(4) 0.009(3) -0.026(4)
O6 0.060(4) 0.054(4) 0.057(5) -0.027(4) 0.001(4) -0.018(3)
Pt1 0.0404(2) 0.0478(2) 0.0414(3) -0.0199(2) 0.00250(18) -0.00397(18)
Pt2 0.0421(2) 0.0426(2) 0.0465(3) -0.0202(2) -0.00266(19) -0.00790(18)

loop_
_atom_type_symbol
_atom_type_description
_atom_type_scat_dispersion_real
_atom_type_scat_dispersion_imag
_atom_type_scat_source
C C 0.0033 0.0016 'International Tables Vol C Tables 4.2.6.8 and 6.1.1.4'
H H 0.0000 0.0000 'International Tables Vol C Tables 4.2.6.8 and 6.1.1.4'
N N 0.0061 0.0033 'International Tables Vol C Tables 4.2.6.8 and 6.1.1.4'
O O 0.0106 0.0060 'International Tables Vol C Tables 4.2.6.8 and 6.1.1.4'
F F 0.0171 0.0103 'International Tables Vol C Tables 4.2.6.8 and 6.1.1.4'
Cl Cl 0.1484 0.1585 'International Tables Vol C Tables 4.2.6.8 and 6.1.1.4'
Pt Pt -1.7033 8.3905 'International Tables Vol C Tables 4.2.6.8 and 6.1.1.4'

loop_
_geom_angle_atom_site_label_1
_geom_angle_atom_site_label_2
_geom_angle_atom_site_label_3
_geom_angle
C6 C1 C2 118.8(10)
C6 C1 N1 121.3(9)
C2 C1 N1 119.9(10)
C3 C2 C1 120.1(11)
C2 C3 C4 120.6(11)
F1 C4 C3 122.0(12)
F1 C4 C5 117.1(13)
C3 C4 C5 120.9(11)
C4 C5 C6 119.8(11)
C5 C6 C1 119.8(10)
C8 C7 C12 117.6(10)
C8 C7 N1 122.9(10)
C12 C7 N1 119.4(10)
C7 C8 C9 121.5(12)
C10 C9 C8 117.9(14)
F2 C10 C9 119.2(16)
F2 C10 C11 118.3(15)
C9 C10 C11 122.3(12)
C12 C11 C10 118.4(13)
C11 C12 C7 122.1(12)
C18 C13 N1 122.4(8)
C18 C13 C14 118.5(8)
N1 C13 C14 119.1(9)
C15 C14 C13 120.3(9)
C14 C15 C16 121.3(8)
C15 C16 C17 117.2(8)
C15 C16 C19 123.4(8)
C17 C16 C19 119.3(8)
C18 C17 C16 121.0(9)
C17 C18 C13 121.5(8)
N2 C19 O1 112.6(8)
N2 C19 C16 126.2(9)
O1 C19 C16 121.2(8)
N3 C20 O1 110.7(8)
N3 C20 C21 127.7(9)
O1 C20 C21 121.6(8)
C22 C21 C26 119.3(8)
C22 C21 C20 122.8(9)
C26 C21 C20 117.9(8)
C23 C22 C21 120.6(9)
C22 C23 C24 120.3(9)
C23 C24 C25 119.7(8)
C23 C24 C27 126.2(8)
C25 C24 C27 113.9(8)
C26 C25 C24 118.0(8)
C26 C25 Pt1 128.1(7)
C24 C25 Pt1 113.8(6)
C25 C26 C21 122.1(8)
N4 C27 C28 119.1(8)
N4 C27 C24 114.9(8)
C28 C27 C24 126.0(8)
C29 C28 C27 119.5(9)
C30 C29 C28 119.9(10)
C29 C30 C31 119.4(10)
N4 C31 C30 121.6(9)
O2 C33 C34 125.6(9)
O2 C33 C32 113.9(9)
C34 C33 C32 120.4(9)
C33 C34 C35 128.5(10)
O3 C35 C34 125.3(9)
O3 C35 C36 115.6(9)
C34 C35 C36 119.1(10)
C42 C37 C38 118.3(10)
C42 C37 N5 121.3(9)
C38 C37 N5 120.3(9)
C37 C38 C39 120.2(11)
C40 C39 C38 120.0(11)
C41 C40 C39 121.2(11)
C41 C40 F3 121.2(13)
C39 C40 F3 117.5(12)
C40 C41 C42 118.9(12)
C37 C42 C41 121.3(10)
C48 C43 C44 119.2(10)
C48 C43 N5 119.4(9)
C44 C43 N5 121.5(9)
C43 C44 C45 121.4(11)
C46 C45 C44 117.3(11)
C47 C46 F4 118.5(11)
C47 C46 C45 123.4(11)
F4 C46 C45 118.1(12)
C46 C47 C48 118.4(10)
C43 C48 C47 120.3(10)
C50 C49 N5 119.7(9)
C50 C49 C54 119.2(8)
N5 C49 C54 121.1(9)
C49 C50 C51 120.7(9)
C50 C51 C52 119.7(9)
C53 C52 C51 118.8(8)
C53 C52 C55 122.2(9)
C51 C52 C55 119.0(9)
C54 C53 C52 122.0(9)
C53 C54 C49 119.6(9)
N6 C55 O4 111.6(7)
N6 C55 C52 129.5(9)
O4 C55 C52 118.8(8)
N7 C56 O4 110.5(8)
N7 C56 C57 130.8(8)
O4 C56 C57 118.6(9)
C62 C57 C58 119.5(9)
C62 C57 C56 122.6(8)
C58 C57 C56 117.9(9)
C59 C58 C57 121.4(9)
C58 C59 C60 117.8(8)
C58 C59 Pt2 128.1(7)
C60 C59 Pt2 114.0(7)
C59 C60 C61 121.0(9)
C59 C60 C63 116.1(8)
C61 C60 C63 122.8(9)
C62 C61 C60 120.5(9)
C61 C62 C57 119.6(9)
C64 C63 N8 118.1(9)
C64 C63 C60 129.7(9)
N8 C63 C60 112.2(8)
C65 C64 C63 122.6(10)
C64 C65 C66 117.7(11)
C67 C66 C65 120.5(11)
N8 C67 C66 121.1(9)
O5 C69 C70 126.7(9)
O5 C69 C68 114.3(8)
C70 C69 C68 119.0(9)
C71 C70 C69 128.1(9)
O6 C71 C70 125.7(8)
O6 C71 C72 114.7(9)
C70 C71 C72 119.6(10)
Cl1 C73 Cl2 102.4(13)
Cl3 C74 Cl4 102.6(10)
C13 N1 C7 122.0(8)
C13 N1 C1 119.6(7)
C7 N1 C1 117.8(8)
C19 N2 N3 105.8(7)
C20 N3 N2 107.3(8)
C27 N4 C31 120.5(8)
C27 N4 Pt1 116.0(6)
C31 N4 Pt1 123.5(6)
C49 N5 C37 121.6(8)
C49 N5 C43 118.5(8)
C37 N5 C43 115.8(7)
C55 N6 N7 106.7(8)
C56 N7 N6 107.3(7)
C67 N8 C63 119.9(8)
C67 N8 Pt2 124.4(6)
C63 N8 Pt2 115.7(6)
C19 O1 C20 103.5(7)
C33 O2 Pt1 124.9(6)
C35 O3 Pt1 123.6(6)
C55 O4 C56 103.8(7)
C69 O5 Pt2 123.8(6)
C71 O6 Pt2 123.4(6)
C25 Pt1 N4 81.3(3)
C25 Pt1 O2 93.2(3)
N4 Pt1 O2 174.3(3)
C25 Pt1 O3 174.7(3)
N4 Pt1 O3 93.5(3)
O2 Pt1 O3 92.0(2)
C59 Pt2 N8 81.9(3)
C59 Pt2 O5 93.2(3)
N8 Pt2 O5 175.2(3)
C59 Pt2 O6 173.9(3)
N8 Pt2 O6 92.6(3)
O5 Pt2 O6 92.3(2)

loop_
_geom_bond_atom_site_label_1
_geom_bond_atom_site_label_2
_geom_bond_distance
C1 C6 1.387(12)
C1 C2 1.400(13)
C1 N1 1.427(12)
C2 C3 1.347(14)
C3 C4 1.360(15)
C4 F1 1.349(12)
C4 C5 1.361(15)
C5 C6 1.373(14)
C7 C8 1.372(14)
C7 C12 1.397(14)
C7 N1 1.417(11)
C8 C9 1.417(14)
C9 C10 1.352(19)
C10 F2 1.343(12)
C10 C11 1.388(19)
C11 C12 1.361(14)
C13 C18 1.383(12)
C13 N1 1.399(11)
C13 C14 1.404(11)
C14 C15 1.388(12)
C15 C16 1.399(12)
C16 C17 1.416(11)
C16 C19 1.448(12)
C17 C18 1.369(12)
C19 N2 1.282(11)
C19 O1 1.355(10)
C20 N3 1.290(11)
C20 O1 1.371(10)
C20 C21 1.443(11)
C21 C22 1.387(11)
C21 C26 1.389(11)
C22 C23 1.367(11)
C23 C24 1.402(11)
C24 C25 1.421(11)
C24 C27 1.442(11)
C25 C26 1.374(10)
C25 Pt1 1.980(8)
C27 N4 1.342(10)
C27 C28 1.417(11)
C28 C29 1.386(12)
C29 C30 1.348(13)
C30 C31 1.384(12)
C31 N4 1.351(10)
C32 C33 1.478(12)
C33 O2 1.283(10)
C33 C34 1.391(13)
C34 C35 1.393(13)
C35 O3 1.268(11)
C35 C36 1.508(12)
C37 C42 1.353(13)
C37 C38 1.370(12)
C37 N5 1.417(11)
C38 C39 1.391(15)
C39 C40 1.348(15)
C40 C41 1.330(15)
C40 F3 1.353(12)
C41 C42 1.410(14)
C43 C48 1.369(12)
C43 C44 1.376(13)
C43 N5 1.453(11)
C44 C45 1.381(14)
C45 C46 1.359(15)
C46 C47 1.352(14)
C46 F4 1.357(12)
C47 C48 1.388(13)
C49 C50 1.371(12)
C49 N5 1.402(10)
C49 C54 1.410(12)
C50 C51 1.391(11)
C51 C52 1.398(12)
C52 C53 1.373(12)
C52 C55 1.461(11)
C53 C54 1.361(11)
C55 N6 1.292(11)
C55 O4 1.354(10)
C56 N7 1.287(12)
C56 O4 1.382(9)
C56 C57 1.456(12)
C57 C62 1.390(12)
C57 C58 1.421(11)
C58 C59 1.381(11)
C59 C60 1.398(12)
C59 Pt2 1.959(9)
C60 C61 1.409(11)
C60 C63 1.455(12)
C61 C62 1.373(13)
C63 C64 1.368(13)
C63 N8 1.380(10)
C64 C65 1.364(14)
C65 C66 1.367(14)
C66 C67 1.365(13)
C67 N8 1.344(10)
C68 C69 1.496(12)
C69 O5 1.273(10)
C69 C70 1.398(11)
C70 C71 1.378(13)
C71 O6 1.275(11)
C71 C72 1.496(12)
C73 Cl1 1.746(18)
C73 Cl2 1.816(18)
C74 Cl3 1.702(15)
C74 Cl4 1.725(14)
N2 N3 1.407(10)
N4 Pt1 1.991(7)
N6 N7 1.400(9)
N8 Pt2 1.995(8)
O2 Pt1 2.002(6)
O3 Pt1 2.077(6)
O5 Pt2 2.017(6)
O6 Pt2 2.074(6)
